data_7713613
loop_
_publ_author_name
'Guo, Dianjun'
'Rajeshkumar, Thayalan'
'Zhu, Shan'
'Yuan, Qingbing'
'Hong, Dongjing'
'Zhou, Shuangliu'
'Zhu, Xiancui'
'Maron, Laurent'
'Wang, Shaowu'

_publ_section_title
;
 Aryl C--H bond functionalization with diphenyldiazomethane induced by
 rare-earth metal alkyl complexes
;
_journal_name_full 'Dalton Transactions'
_journal_paper_doi 10.1039/D3DT01714A
_journal_year 2023
_chemical_formula_moiety 'C27 H23 N3 O'
_chemical_formula_sum 'C27 H23 N3 O'
_chemical_formula_weight 405.48
_space_group_crystal_system monoclinic
_space_group_IT_number 14
_space_group_name_Hall '-P 2ybc'
_space_group_name_H-M_alt 'P 1 21/c 1'
_atom_sites_solution_hydrogens geom
_atom_sites_solution_primary dual
_audit_creation_date 2022-05-25
_audit_creation_method
;
Olex2 1.3
(compiled 2020.11.12 svn.r5f609507 for OlexSys, GUI svn.r6408)
;
_audit_update_record
;
2022-08-13 deposited with the CCDC.	2023-07-19 downloaded from the CCDC.
;
_cell_angle_alpha 90
_cell_angle_beta 101.731(4)
_cell_angle_gamma 90
_cell_formula_units_Z 4
_cell_length_a 22.752(6)
_cell_length_b 9.525(2)
_cell_length_c 10.485(3)
_cell_measurement_reflns_used 2889
_cell_measurement_temperature 293.15
_cell_measurement_theta_max 24.217
_cell_measurement_theta_min 2.743
_cell_volume 2224.8(10)
_computing_cell_refinement 'SAINT v8.37A (Bruker, 2015)'
_computing_data_reduction 'SAINT v8.37A (Bruker, 2015)'
_computing_molecular_graphics 'Olex2 1.3 (Dolomanov et al., 2009)'
_computing_publication_material 'Olex2 1.3 (Dolomanov et al., 2009)'
_computing_structure_refinement 'SHELXL 2018/3 (Sheldrick, 2015)'
_computing_structure_solution 'SHELXT 2018/2 (Sheldrick, 2018)'
_diffrn_ambient_temperature 293.15
_diffrn_measured_fraction_theta_full 0.982
_diffrn_measured_fraction_theta_max 0.953
_diffrn_measurement_device_type 'Bruker APEX-II CCD'
_diffrn_measurement_method '\f and \w scans'
_diffrn_radiation_type MoK\a
_diffrn_radiation_wavelength 0.71073
_diffrn_reflns_av_R_equivalents 0.0332
_diffrn_reflns_av_unetI/netI 0.0536
_diffrn_reflns_Laue_measured_fraction_full 0.982
_diffrn_reflns_Laue_measured_fraction_max 0.953
_diffrn_reflns_limit_h_max 26
_diffrn_reflns_limit_h_min -29
_diffrn_reflns_limit_k_max 9
_diffrn_reflns_limit_k_min -12
_diffrn_reflns_limit_l_max 8
_diffrn_reflns_limit_l_min -13
_diffrn_reflns_number 11429
_diffrn_reflns_point_group_measured_fraction_full 0.982
_diffrn_reflns_point_group_measured_fraction_max 0.953
_diffrn_reflns_theta_full 25.242
_diffrn_reflns_theta_max 27.537
_diffrn_reflns_theta_min 1.828
_diffrn_source_current 30.0
_diffrn_source_power 1.5
_diffrn_source_voltage 50.0
_diffrn_standards_number 0
_exptl_absorpt_coefficient_mu 0.075
_exptl_absorpt_correction_T_max 0.7456
_exptl_absorpt_correction_T_min 0.6302
_exptl_absorpt_correction_type multi-scan
_exptl_absorpt_process_details
'SADABS-2016/2 (Bruker,2016/2) was used for absorption correction. wR2(int) was 0.1077 before and 0.0472 after correction. The Ratio of minimum to maximum transmission is 0.8452. The \l/2 correction factor is Not present.'
_exptl_crystal_colour 'clear light black'
_exptl_crystal_colour_lustre clear
_exptl_crystal_colour_modifier light
_exptl_crystal_colour_primary black
_exptl_crystal_density_diffrn 1.211
_exptl_crystal_description block
_exptl_crystal_F_000 856
_exptl_crystal_size_max 0.22
_exptl_crystal_size_mid 0.21
_exptl_crystal_size_min 0.2
_refine_diff_density_max 0.250
_refine_diff_density_min -0.163
_refine_diff_density_rms 0.034
_refine_ls_extinction_coef 0.019(2)
_refine_ls_extinction_expression Fc^*^=kFc[1+0.001xFc^2^\l^3^/sin(2\q)]^-1/4^
_refine_ls_extinction_method 'SHELXL-2018/3 (Sheldrick 2018)'
_refine_ls_goodness_of_fit_ref 1.060
_refine_ls_hydrogen_treatment constr
_refine_ls_matrix_type full
_refine_ls_number_parameters 313
_refine_ls_number_reflns 4893
_refine_ls_number_restraints 271
_refine_ls_restrained_S_all 1.081
_refine_ls_R_factor_all 0.1011
_refine_ls_R_factor_gt 0.0582
_refine_ls_shift/su_max 0.000
_refine_ls_shift/su_mean 0.000
_refine_ls_structure_factor_coef Fsqd
_refine_ls_weighting_details 'w=1/[\s^2^(Fo^2^)+(0.0764P)^2^+0.2519P] where P=(Fo^2^+2Fc^2^)/3'
_refine_ls_weighting_scheme calc
_refine_ls_wR_factor_gt 0.1527
_refine_ls_wR_factor_ref 0.1754
_reflns_Friedel_coverage 0.000
_reflns_number_gt 2899
_reflns_number_total 4893
_reflns_threshold_expression 'I > 2\s(I)'
_cod_data_source_file d3dt01714a2.cif
_cod_data_source_block 8d
_cod_original_cell_volume 2224.9(9)
_cod_database_code 7713613
_shelx_shelxl_version_number 2018/3
_shelx_space_group_comment
;
The symmetry employed for this shelxl refinement is uniquely defined
by the following loop, which should always be used as a source of
symmetry information in preference to the above space-group names.
They are only intended as comments.
;
_shelx_estimated_absorpt_t_max 0.985
_shelx_estimated_absorpt_t_min 0.984
_olex2_refinement_description
;
1. Restrained distances
 N1-C6A \\sim N1-C21
 with sigma of 0.02
2. Uiso/Uaniso restraints and constraints
C21 \\sim C26 \\sim C22 \\sim C23 \\sim C24 \\sim C25 \\sim C5A \\sim C4A \\sim
C3A \\sim C2A \\sim C1A \\sim C6A: within 2A with sigma of 0.01 and sigma for
terminal atoms of 0.02 within 2A
3. Rigid body (RIGU) restrains
 C22, C26, C25, C21, C23, C24, N1
 with sigma for 1-2 distances of 0.01 and sigma for 1-3 distances of 0.02
 C1A, C3A, C4A, C6A, C2A, C5A, N1
 with sigma for 1-2 distances of 0.01 and sigma for 1-3 distances of 0.02
4. Others
 Sof(C6A)=Sof(C5A)=Sof(H5A)=Sof(C4A)=Sof(H4A)=Sof(C3A)=Sof(H3A)=Sof(C2A)=
 Sof(H2A)=Sof(C1A)=Sof(H1A)=1-FVAR(1)
 Sof(C21)=Sof(C22)=Sof(H22)=Sof(C23)=Sof(H23)=Sof(C26)=Sof(H26)=Sof(C25)=
 Sof(H25)=Sof(C24)=Sof(H24)=FVAR(1)
5.a Aromatic/amide H refined with riding coordinates:
 N2(H2), C15(H15), C3(H3), C7(H7), C17(H17), C4(H4), C18(H18), C20(H20),
 C9(H9), C13(H13), C5(H5), C22(H22), C23(H23), C26(H26), C25(H25), C24(H24),
 C6(H6), C12(H12), C10(H10), C11(H11), C5A(H5A), C4A(H4A), C3A(H3A), C2A(H2A),
 C1A(H1A)
5.b Fitted hexagon refined as free rotating group:
 C21(C22,C23,C26,C25,C24), C6A(C5A,C4A,C3A,C2A,C1A)
5.c Idealised Me refined as rotating group:
 C27(H27A,H27B,H27C)
;
_olex2_submission_special_instructions 'No special instructions were received'

loop_
_space_group_symop_operation_xyz
'x, y, z'
'-x, y+1/2, -z+1/2'
'-x, -y, -z'
'x, -y-1/2, z-1/2'

loop_
_atom_site_label
_atom_site_type_symbol
_atom_site_fract_x
_atom_site_fract_y
_atom_site_fract_z
_atom_site_U_iso_or_equiv
_atom_site_adp_type
_atom_site_occupancy
_atom_site_site_symmetry_order
_atom_site_calc_flag
_atom_site_refinement_flags_posn
_atom_site_refinement_flags_adp
_atom_site_refinement_flags_occupancy
_atom_site_disorder_assembly
_atom_site_disorder_group
N3 N 0.17808(6) 0.53093(16) 0.54360(14) 0.0481(4) Uani 1 1 d . . . . .
O1 O 0.11003(7) 0.38638(18) 0.09029(13) 0.0748(5) Uani 1 1 d . . . . .
N2 N 0.22952(7) 0.50370(17) 0.49888(15) 0.0537(4) Uani 1 1 d . . . . .
H2 H 0.264146 0.522356 0.546202 0.064 Uiso 1 1 calc R U . . .
N1 N 0.34824(7) 0.42980(19) 0.54176(18) 0.0632(5) Uani 1 1 d D . . . .
C1 C 0.18387(8) 0.57916(18) 0.66047(17) 0.0443(4) Uani 1 1 d . . . . .
C2 C 0.12830(8) 0.60004(18) 0.71099(17) 0.0456(4) Uani 1 1 d . . . . .
C14 C 0.22471(9) 0.44593(18) 0.37681(18) 0.0486(5) Uani 1 1 d . . . . .
C8 C 0.24252(8) 0.61476(19) 0.74667(17) 0.0480(5) Uani 1 1 d . . . . .
C15 C 0.17048(9) 0.4432(2) 0.28883(18) 0.0533(5) Uani 1 1 d . . . . .
H15 H 0.136579 0.481553 0.312101 0.064 Uiso 1 1 calc R U . . .
C3 C 0.07460(8) 0.5369(2) 0.65175(18) 0.0555(5) Uani 1 1 d . . . . .
H3 H 0.073348 0.480129 0.579113 0.067 Uiso 1 1 calc R U . . .
C7 C 0.12856(9) 0.6825(2) 0.8201(2) 0.0598(5) Uani 1 1 d . . . . .
H7 H 0.164070 0.725022 0.861866 0.072 Uiso 1 1 calc R U . . .
C16 C 0.16591(9) 0.3841(2) 0.16667(19) 0.0562(5) Uani 1 1 d . . . . .
C19 C 0.27667(9) 0.3865(2) 0.34096(19) 0.0548(5) Uani 1 1 d . . . . .
C17 C 0.21627(11) 0.3269(2) 0.1290(2) 0.0633(6) Uani 1 1 d . . . . .
H17 H 0.213515 0.287791 0.046739 0.076 Uiso 1 1 calc R U . . .
C4 C 0.02317(9) 0.5578(3) 0.6996(2) 0.0679(6) Uani 1 1 d . . . . .
H4 H -0.012464 0.515239 0.658616 0.081 Uiso 1 1 calc R U . . .
C18 C 0.26970(10) 0.3299(2) 0.2165(2) 0.0652(6) Uani 1 1 d . . . . .
H18 H 0.303276 0.291916 0.191396 0.078 Uiso 1 1 calc R U . . .
C20 C 0.33496(9) 0.3801(2) 0.4265(2) 0.0649(6) Uani 1 1 d . . . . .
H20 H 0.365504 0.335830 0.394782 0.078 Uiso 1 1 calc R U . . .
C9 C 0.26595(9) 0.5330(2) 0.85396(19) 0.0650(6) Uani 1 1 d . . . . .
H9 H 0.245715 0.452553 0.871044 0.078 Uiso 1 1 calc R U . . .
C13 C 0.27359(9) 0.7340(2) 0.7231(2) 0.0682(6) Uani 1 1 d . . . . .
H13 H 0.258673 0.789831 0.651073 0.082 Uiso 1 1 calc R U . . .
C5 C 0.02389(10) 0.6404(3) 0.8069(2) 0.0746(7) Uani 1 1 d . . . . .
H5 H -0.011068 0.654369 0.838245 0.089 Uiso 1 1 calc R U . . .
C21 C 0.40888(11) 0.4277(4) 0.6029(3) 0.0624(13) Uani 0.525(2) 1 d DG U P A 1
C22 C 0.41727(13) 0.4042(4) 0.7362(3) 0.0673(11) Uani 0.525(2) 1 d G U P A 1
H22 H 0.384254 0.395621 0.775322 0.081 Uiso 0.525(2) 1 calc R U P A 1
C23 C 0.47501(15) 0.3936(4) 0.8110(2) 0.0815(13) Uani 0.525(2) 1 d G U P A 1
H23 H 0.480618 0.377955 0.900193 0.098 Uiso 0.525(2) 1 calc R U P A 1
C26 C 0.52435(11) 0.4065(4) 0.7525(3) 0.0985(16) Uani 0.525(2) 1 d G U P A 1
H26 H 0.562982 0.399425 0.802538 0.118 Uiso 0.525(2) 1 calc R U P A 1
C25 C 0.51597(12) 0.4300(4) 0.6192(3) 0.0914(14) Uani 0.525(2) 1 d G U P A 1
H25 H 0.548983 0.438561 0.580012 0.110 Uiso 0.525(2) 1 calc R U P A 1
C24 C 0.45823(14) 0.4405(4) 0.5443(2) 0.0748(12) Uani 0.525(2) 1 d G U P A 1
H24 H 0.452619 0.456228 0.455140 0.090 Uiso 0.525(2) 1 calc R U P A 1
C6 C 0.07673(10) 0.7024(3) 0.8677(2) 0.0758(7) Uani 1 1 d . . . . .
H6 H 0.077657 0.757952 0.941060 0.091 Uiso 1 1 calc R U . . .
C27 C 0.10091(12) 0.3260(3) -0.0367(2) 0.0792(7) Uani 1 1 d . . . . .
H27A H 0.124358 0.376045 -0.088258 0.119 Uiso 1 1 calc R U . . .
H27B H 0.059180 0.331970 -0.077330 0.119 Uiso 1 1 calc R U . . .
H27C H 0.113044 0.229288 -0.029982 0.119 Uiso 1 1 calc R U . . .
C12 C 0.32653(11) 0.7701(3) 0.8062(3) 0.0872(8) Uani 1 1 d . . . . .
H12 H 0.347057 0.850284 0.789638 0.105 Uiso 1 1 calc R U . . .
C10 C 0.31917(11) 0.5701(3) 0.9359(2) 0.0860(8) Uani 1 1 d . . . . .
H10 H 0.334798 0.513933 1.007304 0.103 Uiso 1 1 calc R U . . .
C11 C 0.34916(11) 0.6893(3) 0.9124(3) 0.0888(8) Uani 1 1 d . . . . .
H11 H 0.384654 0.714959 0.968529 0.107 Uiso 1 1 calc R U . . .
C6A C 0.40662(13) 0.4086(4) 0.6295(4) 0.0628(14) Uani 0.475(2) 1 d DG U P A 2
C5A C 0.44104(16) 0.2877(3) 0.6321(4) 0.0875(14) Uani 0.475(2) 1 d G U P A 2
H5A H 0.426270 0.211537 0.579842 0.105 Uiso 0.475(2) 1 calc R U P A 2
C4A C 0.49754(16) 0.2806(4) 0.7129(4) 0.1005(16) Uani 0.475(2) 1 d G U P A 2
H4A H 0.520570 0.199688 0.714720 0.121 Uiso 0.475(2) 1 calc R U P A 2
C3A C 0.51961(14) 0.3944(5) 0.7911(4) 0.1064(18) Uani 0.475(2) 1 d G U P A 2
H3A H 0.557415 0.389673 0.845180 0.128 Uiso 0.475(2) 1 calc R U P A 2
C2A C 0.48519(17) 0.5154(4) 0.7885(4) 0.0998(16) Uani 0.475(2) 1 d G U P A 2
H2A H 0.499960 0.591509 0.840764 0.120 Uiso 0.475(2) 1 calc R U P A 2
C1A C 0.42869(16) 0.5225(4) 0.7077(4) 0.0842(14) Uani 0.475(2) 1 d G U P A 2
H1A H 0.405659 0.603361 0.705886 0.101 Uiso 0.475(2) 1 calc R U P A 2

loop_
_atom_site_aniso_label
_atom_site_aniso_U_11
_atom_site_aniso_U_22
_atom_site_aniso_U_33
_atom_site_aniso_U_23
_atom_site_aniso_U_13
_atom_site_aniso_U_12
N3 0.0470(9) 0.0537(9) 0.0461(9) -0.0027(7) 0.0152(7) 0.0032(7)
O1 0.0745(10) 0.0972(12) 0.0525(9) -0.0143(8) 0.0127(8) -0.0054(8)
N2 0.0466(9) 0.0650(10) 0.0519(10) -0.0093(8) 0.0157(7) 0.0008(7)
N1 0.0553(11) 0.0694(12) 0.0681(12) 0.0021(9) 0.0201(9) 0.0090(8)
C1 0.0478(11) 0.0431(9) 0.0430(10) 0.0021(8) 0.0120(8) 0.0012(8)
C2 0.0463(11) 0.0478(10) 0.0427(10) 0.0012(8) 0.0093(8) 0.0035(8)
C14 0.0565(12) 0.0441(10) 0.0498(11) -0.0005(8) 0.0220(9) -0.0023(8)
C8 0.0484(11) 0.0517(11) 0.0465(10) -0.0062(8) 0.0156(8) 0.0012(8)
C15 0.0586(12) 0.0559(11) 0.0501(11) -0.0017(9) 0.0219(10) 0.0007(9)
C3 0.0501(12) 0.0713(13) 0.0446(11) -0.0076(9) 0.0081(9) 0.0002(9)
C7 0.0522(12) 0.0624(13) 0.0673(13) -0.0162(10) 0.0176(10) -0.0026(9)
C16 0.0668(13) 0.0564(12) 0.0487(11) -0.0013(9) 0.0195(10) -0.0080(10)
C19 0.0611(13) 0.0490(11) 0.0605(13) -0.0036(9) 0.0268(10) 0.0010(9)
C17 0.0827(16) 0.0597(12) 0.0550(12) -0.0103(10) 0.0314(12) -0.0045(11)
C4 0.0473(12) 0.0937(16) 0.0616(13) -0.0037(12) 0.0086(10) -0.0022(11)
C18 0.0724(15) 0.0632(13) 0.0686(14) -0.0080(11) 0.0343(12) 0.0046(11)
C20 0.0592(13) 0.0623(13) 0.0799(16) -0.0033(12) 0.0296(12) 0.0104(10)
C9 0.0627(14) 0.0791(15) 0.0520(12) 0.0053(11) 0.0094(10) -0.0022(11)
C13 0.0578(13) 0.0610(13) 0.0839(16) 0.0040(11) 0.0096(12) -0.0055(10)
C5 0.0512(13) 0.0996(18) 0.0787(16) -0.0078(14) 0.0269(12) 0.0094(12)
C21 0.057(3) 0.064(2) 0.069(3) 0.010(2) 0.020(2) 0.011(2)
C22 0.060(2) 0.082(3) 0.062(2) 0.006(2) 0.0183(19) 0.000(2)
C23 0.069(3) 0.107(3) 0.066(2) 0.013(2) 0.008(2) 0.004(2)
C26 0.070(3) 0.127(3) 0.092(3) 0.018(3) 0.000(3) 0.017(3)
C25 0.060(3) 0.117(3) 0.097(3) 0.016(3) 0.017(2) 0.010(2)
C24 0.058(2) 0.093(3) 0.077(3) 0.012(2) 0.022(2) 0.007(2)
C6 0.0693(15) 0.0850(16) 0.0775(16) -0.0295(13) 0.0254(12) 0.0052(12)
C27 0.1081(19) 0.0799(16) 0.0480(12) -0.0079(11) 0.0117(12) -0.0108(14)
C12 0.0665(16) 0.0702(16) 0.120(2) -0.0124(15) 0.0078(15) -0.0163(12)
C10 0.0728(17) 0.120(2) 0.0582(15) 0.0035(14) -0.0030(12) 0.0092(15)
C11 0.0638(16) 0.109(2) 0.0863(19) -0.0262(17) -0.0019(14) -0.0059(15)
C6A 0.049(3) 0.074(3) 0.069(3) 0.024(2) 0.022(2) 0.012(2)
C5A 0.067(3) 0.077(3) 0.117(3) 0.021(3) 0.015(3) 0.010(2)
C4A 0.069(3) 0.103(3) 0.125(4) 0.028(3) 0.010(3) 0.021(3)
C3A 0.077(3) 0.137(4) 0.098(3) 0.024(3) 0.001(3) 0.021(3)
C2A 0.084(3) 0.131(4) 0.079(3) 0.004(3) 0.003(3) 0.023(3)
C1A 0.076(3) 0.109(3) 0.065(3) -0.001(3) 0.009(2) 0.026(3)

loop_
_atom_type_symbol
_atom_type_description
_atom_type_scat_dispersion_real
_atom_type_scat_dispersion_imag
_atom_type_scat_source
C C 0.0033 0.0016 'International Tables Vol C Tables 4.2.6.8 and 6.1.1.4'
H H 0.0000 0.0000 'International Tables Vol C Tables 4.2.6.8 and 6.1.1.4'
N N 0.0061 0.0033 'International Tables Vol C Tables 4.2.6.8 and 6.1.1.4'
O O 0.0106 0.0060 'International Tables Vol C Tables 4.2.6.8 and 6.1.1.4'

loop_
_geom_angle_atom_site_label_1
_geom_angle_atom_site_label_2
_geom_angle_atom_site_label_3
_geom_angle
_geom_angle_site_symmetry_1
_geom_angle_site_symmetry_3
_geom_angle_publ_flag
C1 N3 N2 117.58(15) . . ?
C16 O1 C27 119.01(17) . . ?
N3 N2 H2 120.6 . . ?
N3 N2 C14 118.78(15) . . ?
C14 N2 H2 120.6 . . ?
C20 N1 C21 116.8(2) . . ?
C20 N1 C6A 123.5(2) . . ?
N3 C1 C2 117.27(15) . . ?
N3 C1 C8 124.24(16) . . ?
C2 C1 C8 118.48(15) . . ?
C3 C2 C1 121.28(16) . . ?
C7 C2 C1 120.71(16) . . ?
C7 C2 C3 118.00(17) . . ?
N2 C14 C15 121.29(16) . . ?
N2 C14 C19 119.30(17) . . ?
C15 C14 C19 119.41(17) . . ?
C9 C8 C1 120.98(18) . . ?
C9 C8 C13 118.68(19) . . ?
C13 C8 C1 120.30(17) . . ?
C14 C15 H15 119.5 . . ?
C14 C15 C16 120.96(18) . . ?
C16 C15 H15 119.5 . . ?
C2 C3 H3 119.7 . . ?
C4 C3 C2 120.61(18) . . ?
C4 C3 H3 119.7 . . ?
C2 C7 H7 119.5 . . ?
C6 C7 C2 120.96(19) . . ?
C6 C7 H7 119.5 . . ?
O1 C16 C15 115.12(18) . . ?
O1 C16 C17 124.29(18) . . ?
C15 C16 C17 120.59(19) . . ?
C14 C19 C20 123.96(18) . . ?
C18 C19 C14 117.26(18) . . ?
C18 C19 C20 118.77(18) . . ?
C16 C17 H17 120.9 . . ?
C18 C17 C16 118.14(19) . . ?
C18 C17 H17 120.9 . . ?
C3 C4 H4 119.6 . . ?
C5 C4 C3 120.8(2) . . ?
C5 C4 H4 119.6 . . ?
C19 C18 H18 118.2 . . ?
C17 C18 C19 123.63(19) . . ?
C17 C18 H18 118.2 . . ?
N1 C20 C19 125.69(19) . . ?
N1 C20 H20 117.2 . . ?
C19 C20 H20 117.2 . . ?
C8 C9 H9 119.8 . . ?
C10 C9 C8 120.4(2) . . ?
C10 C9 H9 119.8 . . ?
C8 C13 H13 119.9 . . ?
C12 C13 C8 120.2(2) . . ?
C12 C13 H13 119.9 . . ?
C4 C5 H5 120.3 . . ?
C4 C5 C6 119.4(2) . . ?
C6 C5 H5 120.3 . . ?
C22 C21 N1 112.6(2) . . ?
C22 C21 C24 120.0 . . ?
C24 C21 N1 127.4(2) . . ?
C21 C22 H22 120.0 . . ?
C21 C22 C23 120.0 . . ?
C23 C22 H22 120.0 . . ?
C22 C23 H23 120.0 . . ?
C26 C23 C22 120.0 . . ?
C26 C23 H23 120.0 . . ?
C23 C26 H26 120.0 . . ?
C23 C26 C25 120.0 . . ?
C25 C26 H26 120.0 . . ?
C26 C25 H25 120.0 . . ?
C24 C25 C26 120.0 . . ?
C24 C25 H25 120.0 . . ?
C21 C24 H24 120.0 . . ?
C25 C24 C21 120.0 . . ?
C25 C24 H24 120.0 . . ?
C7 C6 H6 119.9 . . ?
C5 C6 C7 120.2(2) . . ?
C5 C6 H6 119.9 . . ?
O1 C27 H27A 109.5 . . ?
O1 C27 H27B 109.5 . . ?
O1 C27 H27C 109.5 . . ?
H27A C27 H27B 109.5 . . ?
H27A C27 H27C 109.5 . . ?
H27B C27 H27C 109.5 . . ?
C13 C12 H12 119.6 . . ?
C11 C12 C13 120.7(2) . . ?
C11 C12 H12 119.6 . . ?
C9 C10 H10 119.8 . . ?
C11 C10 C9 120.3(2) . . ?
C11 C10 H10 119.8 . . ?
C12 C11 C10 119.6(2) . . ?
C12 C11 H11 120.2 . . ?
C10 C11 H11 120.2 . . ?
C5A C6A N1 124.1(2) . . ?
C5A C6A C1A 120.0 . . ?
C1A C6A N1 115.8(2) . . ?
C6A C5A H5A 120.0 . . ?
C4A C5A C6A 120.0 . . ?
C4A C5A H5A 120.0 . . ?
C5A C4A H4A 120.0 . . ?
C3A C4A C5A 120.0 . . ?
C3A C4A H4A 120.0 . . ?
C4A C3A H3A 120.0 . . ?
C2A C3A C4A 120.0 . . ?
C2A C3A H3A 120.0 . . ?
C3A C2A H2A 120.0 . . ?
C3A C2A C1A 120.0 . . ?
C1A C2A H2A 120.0 . . ?
C6A C1A H1A 120.0 . . ?
C2A C1A C6A 120.0 . . ?
C2A C1A H1A 120.0 . . ?

loop_
_geom_bond_atom_site_label_1
_geom_bond_atom_site_label_2
_geom_bond_distance
_geom_bond_site_symmetry_2
_geom_bond_publ_flag
N3 N2 1.371(2) . ?
N3 C1 1.290(2) . ?
O1 C16 1.358(2) . ?
O1 C27 1.426(2) . ?
N2 H2 0.8600 . ?
N2 C14 1.377(2) . ?
N1 C20 1.276(3) . ?
N1 C21 1.398(3) . ?
N1 C6A 1.468(3) . ?
C1 C2 1.480(3) . ?
C1 C8 1.491(2) . ?
C2 C3 1.390(2) . ?
C2 C7 1.387(3) . ?
C14 C15 1.382(3) . ?
C14 C19 1.428(3) . ?
C8 C9 1.383(3) . ?
C8 C13 1.386(3) . ?
C15 H15 0.9300 . ?
C15 C16 1.383(3) . ?
C3 H3 0.9300 . ?
C3 C4 1.378(3) . ?
C7 H7 0.9300 . ?
C7 C6 1.384(3) . ?
C16 C17 1.396(3) . ?
C19 C18 1.392(3) . ?
C19 C20 1.443(3) . ?
C17 H17 0.9300 . ?
C17 C18 1.366(3) . ?
C4 H4 0.9300 . ?
C4 C5 1.370(3) . ?
C18 H18 0.9300 . ?
C20 H20 0.9300 . ?
C9 H9 0.9300 . ?
C9 C10 1.381(3) . ?
C13 H13 0.9300 . ?
C13 C12 1.379(3) . ?
C5 H5 0.9300 . ?
C5 C6 1.375(3) . ?
C21 C22 1.3900 . ?
C21 C24 1.3900 . ?
C22 H22 0.9300 . ?
C22 C23 1.3900 . ?
C23 H23 0.9300 . ?
C23 C26 1.3900 . ?
C26 H26 0.9300 . ?
C26 C25 1.3900 . ?
C25 H25 0.9300 . ?
C25 C24 1.3900 . ?
C24 H24 0.9300 . ?
C6 H6 0.9300 . ?
C27 H27A 0.9600 . ?
C27 H27B 0.9600 . ?
C27 H27C 0.9600 . ?
C12 H12 0.9300 . ?
C12 C11 1.365(4) . ?
C10 H10 0.9300 . ?
C10 C11 1.373(4) . ?
C11 H11 0.9300 . ?
C6A C5A 1.3900 . ?
C6A C1A 1.3900 . ?
C5A H5A 0.9300 . ?
C5A C4A 1.3900 . ?
C4A H4A 0.9300 . ?
C4A C3A 1.3900 . ?
C3A H3A 0.9300 . ?
C3A C2A 1.3900 . ?
C2A H2A 0.9300 . ?
C2A C1A 1.3900 . ?
C1A H1A 0.9300 . ?

loop_
_geom_torsion_atom_site_label_1
_geom_torsion_atom_site_label_2
_geom_torsion_atom_site_label_3
_geom_torsion_atom_site_label_4
_geom_torsion
_geom_torsion_site_symmetry_1
_geom_torsion_site_symmetry_2
_geom_torsion_site_symmetry_3
_geom_torsion_site_symmetry_4
_geom_torsion_publ_flag
N3 N2 C14 C15 14.1(3) . . . . ?
N3 N2 C14 C19 -165.24(16) . . . . ?
N3 C1 C2 C3 16.8(3) . . . . ?
N3 C1 C2 C7 -163.78(18) . . . . ?
N3 C1 C8 C9 -109.0(2) . . . . ?
N3 C1 C8 C13 73.4(2) . . . . ?
O1 C16 C17 C18 -179.09(19) . . . . ?
N2 N3 C1 C2 -176.33(15) . . . . ?
N2 N3 C1 C8 3.7(3) . . . . ?
N2 C14 C15 C16 -179.56(18) . . . . ?
N2 C14 C19 C18 -179.76(18) . . . . ?
N2 C14 C19 C20 1.3(3) . . . . ?
N1 C21 C22 C23 177.6(3) . . . . ?
N1 C21 C24 C25 -177.2(3) . . . . ?
N1 C6A C5A C4A 176.0(4) . . . . ?
N1 C6A C1A C2A -176.3(3) . . . . ?
C1 N3 N2 C14 176.96(16) . . . . ?
C1 C2 C3 C4 -179.76(18) . . . . ?
C1 C2 C7 C6 179.97(19) . . . . ?
C1 C8 C9 C10 -177.51(19) . . . . ?
C1 C8 C13 C12 177.2(2) . . . . ?
C2 C1 C8 C9 71.0(2) . . . . ?
C2 C1 C8 C13 -106.6(2) . . . . ?
C2 C3 C4 C5 -0.3(3) . . . . ?
C2 C7 C6 C5 -0.1(4) . . . . ?
C14 C15 C16 O1 179.15(17) . . . . ?
C14 C15 C16 C17 -0.6(3) . . . . ?
C14 C19 C18 C17 -0.8(3) . . . . ?
C14 C19 C20 N1 -2.5(3) . . . . ?
C8 C1 C2 C3 -163.18(17) . . . . ?
C8 C1 C2 C7 16.2(3) . . . . ?
C8 C9 C10 C11 0.6(4) . . . . ?
C8 C13 C12 C11 0.0(4) . . . . ?
C15 C14 C19 C18 0.8(3) . . . . ?
C15 C14 C19 C20 -178.08(19) . . . . ?
C15 C16 C17 C18 0.6(3) . . . . ?
C3 C2 C7 C6 -0.6(3) . . . . ?
C3 C4 C5 C6 -0.4(4) . . . . ?
C7 C2 C3 C4 0.8(3) . . . . ?
C16 C17 C18 C19 0.1(3) . . . . ?
C19 C14 C15 C16 -0.2(3) . . . . ?
C4 C5 C6 C7 0.6(4) . . . . ?
C18 C19 C20 N1 178.6(2) . . . . ?
C20 N1 C21 C22 -145.3(2) . . . . ?
C20 N1 C21 C24 32.0(3) . . . . ?
C20 N1 C6A C5A -33.6(4) . . . . ?
C20 N1 C6A C1A 142.5(2) . . . . ?
C20 C19 C18 C17 178.15(19) . . . . ?
C9 C8 C13 C12 -0.5(3) . . . . ?
C9 C10 C11 C12 -1.1(4) . . . . ?
C13 C8 C9 C10 0.1(3) . . . . ?
C13 C12 C11 C10 0.7(4) . . . . ?
C21 N1 C20 C19 -172.6(2) . . . . ?
C21 C22 C23 C26 0.0 . . . . ?
C22 C21 C24 C25 0.0 . . . . ?
C22 C23 C26 C25 0.0 . . . . ?
C23 C26 C25 C24 0.0 . . . . ?
C26 C25 C24 C21 0.0 . . . . ?
C24 C21 C22 C23 0.0 . . . . ?
C27 O1 C16 C15 -179.14(19) . . . . ?
C27 O1 C16 C17 0.6(3) . . . . ?
C6A N1 C20 C19 173.8(3) . . . . ?
C6A C5A C4A C3A 0.0 . . . . ?
C5A C6A C1A C2A 0.0 . . . . ?
C5A C4A C3A C2A 0.0 . . . . ?
C4A C3A C2A C1A 0.0 . . . . ?
C3A C2A C1A C6A 0.0 . . . . ?
C1A C6A C5A C4A 0.0 . . . . ?
